data_2300617
loop_
_publ_author_name
'Solano, Eduardo'
'Frontera, Carlos'
'Puig, Teresa'
'Obradors, Xavier'
'Ricart, Susagna'
'Ros, Josep'

_publ_section_title
;
 Neutron and X-ray diffraction study of ferrite nanocrystals obtained by
 microwave-assisted growth. A structural comparison with the thermal
 synthetic route
;
_journal_coeditor_code kk5153
_journal_issue 1
_journal_name_full 'Journal of Applied Crystallography'
_journal_page_first 414
_journal_page_last 420
_journal_paper_doi 10.1107/S1600576713032895
_journal_volume 47
_journal_year 2014
_chemical_formula_sum 'Fe2 O3'
_chemical_formula_weight 159.692
_chemical_name_systematic ' ?'
_space_group_IT_number 212
_symmetry_cell_setting cubic
_symmetry_space_group_name_Hall 'P 4acd 2ab 3'
_symmetry_space_group_name_H-M 'P 43 3 2'
_cell_angle_alpha 90.00000
_cell_angle_beta 90.00000
_cell_angle_gamma 90.00000
_cell_formula_units_Z 10
_cell_length_a 8.3364(15)
_cell_length_b 8.3364(15)
_cell_length_c 8.3364(15)
_cell_measurement_temperature 300
_cell_volume 579.34(18)
_computing_structure_refinement FULLPROF
_diffrn_ambient_temperature 300
_pd_instr_location ' ?'
_pd_meas_2theta_range_inc 0.060032
_pd_meas_2theta_range_max 109.96000
_pd_meas_2theta_range_min 5.38000
_pd_meas_number_of_points 0
_pd_proc_2theta_range_inc 0.060032
_pd_proc_2theta_range_max 109.9618
_pd_proc_2theta_range_min 5.3818
_pd_proc_ls_pref_orient_corr ' ?'
_pd_proc_ls_prof_R_factor 6.0861
_pd_proc_ls_prof_wR_expected 7.0897
_pd_proc_ls_prof_wR_factor 8.3572
_pd_proc_wavelength 1.540590
_pd_spec_mounting ' ?'
_refine_ls_number_parameters 9
_refine_ls_number_reflns 248
_refine_ls_number_restraints 0
_refine_ls_R_I_factor 7.8001
_cod_data_source_file kk5153sup5.cif
_cod_data_source_block Fe2O3-Maguemite
_cod_depositor_comments
;
The following automatic conversions were performed:

'_symmetry_cell_setting' value 'Cubic' changed to 'cubic' according
to
/usr/data/users/saulius/crontab/automatic-downloads/rss-feeds/IUCr/lib/dictionaries/cif_core.dic
dictionary named 'cif_core.dic' version 2.4.2 from 2011-04-26.

Automatic conversion script
Id: cif_fix_values 4268 2015-11-12 08:31:59Z antanas 
;
_cod_database_code 2300617
_pd_proc_ls_prof_cr_factor 17.7185
_pd_proc_ls_prof_cwr_factor 17.1908
_pd_proc_ls_prof_cwr_expected 14.5836
_pd_proc_ls_prof_chi2 1.3895
_pd_proc_ls_prof_echi2 1.4011

loop_
_symmetry_equiv_pos_as_xyz
x,y,z
x+1/2,-y+1/2,-z
-x,y+1/2,-z+1/2
-x+1/2,-y,z+1/2
y,z,x
-y+1/2,-z,x+1/2
y+1/2,-z+1/2,-x
-y,z+1/2,-x+1/2
z,x,y
-z,x+1/2,-y+1/2
-z+1/2,-x,y+1/2
z+1/2,-x+1/2,-y
y+1/4,x+3/4,-z+3/4
-y+3/4,x+1/4,z+3/4
y+3/4,-x+3/4,z+1/4
-y+1/4,-x+1/4,-z+1/4
z+1/4,y+3/4,-x+3/4
-z+1/4,-y+1/4,-x+1/4
-z+3/4,y+1/4,x+3/4
z+3/4,-y+3/4,x+1/4
x+1/4,z+3/4,-y+3/4
x+3/4,-z+3/4,y+1/4
-x+1/4,-z+1/4,-y+1/4
-x+3/4,z+1/4,y+3/4

loop_
_atom_site_label
_atom_site_fract_x
_atom_site_fract_y
_atom_site_fract_z
_atom_site_U_iso_or_equiv
_atom_site_occupancy
_atom_site_adp_type
_atom_site_type_symbol
Fe2 -0.00440 -0.00440 -0.00440 0.00000 1.00000 Uiso Fe
Fe1 0.62500 0.62500 0.62500 0.00000 0.34998 Uiso Fe
Fe3 0.12500 0.36690 0.88310 0.00000 0.98001 Uiso Fe
O1 0.38170 0.38170 0.38170 0.00000 0.99001 Uiso O
O2 0.38170 0.87360 0.88190 0.00000 1.00001 Uiso O

loop_
_atom_type_symbol
_atom_type_scat_Cromer_Mann_a1
_atom_type_scat_Cromer_Mann_b1
_atom_type_scat_Cromer_Mann_a2
_atom_type_scat_Cromer_Mann_b2
_atom_type_scat_Cromer_Mann_a3
_atom_type_scat_Cromer_Mann_b3
_atom_type_scat_Cromer_Mann_a4
_atom_type_scat_Cromer_Mann_b4
_atom_type_scat_Cromer_Mann_c
_atom_type_scat_dispersion_real
_atom_type_scat_dispersion_imag
_atom_type_scat_source
fe 11.76950 4.76110 7.35730 0.30720 3.52220 15.35350 2.30450 76.88050 1.03690 -1.17900 3.20400 International_Tables_for_Crystallography_Vol.C(1991)_Tables_6.1.1.4_and_6.1.1.5
o 3.04850 13.27710 2.28680 5.70110 1.54630 0.32390 0.86700 32.90890 0.25080 0.04700 0.03200 International_Tables_for_Crystallography_Vol.C(1991)_Tables_6.1.1.4_and_6.1.1.5

loop_
_diffrn_radiation_type
_diffrn_radiation_wavelength
CuK\a~1~ 1.54056
CuK\a~2~ 1.54439

loop_
_geom_angle_atom_site_label_1
_geom_angle_atom_site_label_2
_geom_angle_atom_site_label_3
_geom_angle
_geom_angle_site_symmetry_3
O1 Fe2 O2 120.91(2) 2_456

loop_
_geom_bond_atom_site_label_1
_geom_bond_atom_site_label_2
_geom_bond_distance
_geom_bond_site_symmetry_2
Fe2 O1 1.83809(19) 16_555
Fe2 O2 1.88564(20) 13_445
Fe2 O2 1.88564(20) 19_544
Fe2 O2 1.88564(20) 22_454
Fe1 Fe3 2.9008(4) 3_656
Fe1 Fe3 2.9008(4) 4_564
Fe1 Fe3 2.9008(4) 7_566
Fe1 Fe3 2.9008(4) 8_645
Fe1 Fe3 2.9008(4) 11_665
Fe1 Fe3 2.9008(4) 12_456
Fe1 O2 2.0973(4) 3_646
Fe1 O2 2.0973(4) 7_466
Fe1 O2 2.0973(4) 11_664
Fe1 O2 2.0973(4) 14_654
Fe1 O2 2.0973(4) 20_465
Fe1 O2 2.0973(4) 21_546
Fe3 Fe1 2.9008(4) 3_646
Fe3 Fe1 2.9008(4) 4_565
Fe3 Fe3 2.9963(4) 6_565
Fe3 Fe3 2.9963(4) 7_466
Fe3 Fe3 2.9963(4) 10_656
Fe3 Fe3 2.9963(4) 12_456
Fe3 O1 2.0965(4) 4_565
Fe3 O1 2.0965(4) 15_455
Fe3 O2 1.9647(4) 8_646
Fe3 O2 2.0319(4) 9_455
Fe3 O2 1.9647(4) 13_446
Fe3 O2 2.0319(4) 18_666
O1 Fe2 1.83809(19) 16_555
O1 Fe3 2.0965(4) 4_564
O1 Fe3 2.0965(4) 8_645
O1 Fe3 2.0965(4) 12_456
O1 O1 2.9495(4) 13_545
O1 O1 2.9495(4) 14_554
O1 O1 2.9495(4) 15_455
O1 O2 2.7890(4) 3_646
O1 O2 2.7890(4) 7_466
O1 O2 2.7890(4) 11_664
O1 O2 2.9010(4) 15_454
O1 O2 2.9010(4) 17_445
O1 O2 2.9010(4) 24_544
O2 Fe2 1.88564(20) 13_555
O2 Fe1 2.0973(4) 3_656
O2 Fe3 2.0319(4) 5_556
O2 Fe3 1.9647(4) 11_665
O2 O1 2.7890(4) 3_656
O2 O1 2.9010(4) 14_555
O2 O2 2.8837(4) 6_675
O2 O2 2.8837(4) 12_467
O2 O2 2.9498(4) 20_465
O2 O2 2.8992(4) 21_546
O2 O2 2.8992(4) 22_465
